data_4311473
loop_
_publ_author_name
'Raman K. Afshar'
'Apurba K. Patra'
'Marilyn M. Olmstead'
'Pradip K. Mascharak'

_publ_section_title
;
 Syntheses, Structures, and Reactivities of {Fe-NO}6 Nitrosyls Derived
 from Polypyridine-Carboxamide Ligands: Photoactive NO-Donors and Reagents
 for S-Nitrosylation of Alkyl Thiols
;
_journal_name_full 'Inorganic Chemistry'
_journal_page_first 5736
_journal_page_last 5743
_journal_paper_doi 10.1021/ic040057c
_journal_volume 43
_journal_year 2004
_chemical_formula_sum 'C24.5 H27.25 Cl2 Fe N7.75 O10'
_chemical_formula_weight 717.04
_chemical_name_common '[Fe(PaNPy3)(NO)](ClO4)2.1.75CH3CN'
_chemical_name_systematic
;
  ?
;
_space_group_IT_number 15
_symmetry_cell_setting monoclinic
_symmetry_space_group_name_Hall '-I 2ya'
_symmetry_space_group_name_H-M 'I 1 2/a 1'
_atom_sites_solution_hydrogens geom
_atom_sites_solution_primary direct
_atom_sites_solution_secondary difmap
_audit_creation_method SHELXL-97
_cell_angle_alpha 90.00
_cell_angle_beta 93.221(7)
_cell_angle_gamma 90.00
_cell_formula_units_Z 8
_cell_length_a 14.665(5)
_cell_length_b 18.429(6)
_cell_length_c 21.460(7)
_cell_measurement_reflns_used 841
_cell_measurement_temperature 93(2)
_cell_measurement_theta_max 20.0
_cell_measurement_theta_min 2.5
_cell_volume 5791(3)
_computing_cell_refinement 'SMART 5.054 (Bruker, 2002)'
_computing_data_collection 'SMART 5.054 (Bruker, 2002)'
_computing_data_reduction 'SAINT 6.36A (Bruker, 2002)'
_computing_molecular_graphics 'SHELXTL 5.1, XP (Sheldrick, 1994)'
_computing_publication_material 'SHELXL-97 (Sheldrick, 1997)'
_computing_structure_refinement 'SHELXL-97 (Sheldrick, 1997)'
_computing_structure_solution 'SHELXS-97 (Sheldrick, 1990)'
_diffrn_ambient_temperature 93(2)
_diffrn_detector_area_resol_mean 8.3
_diffrn_measured_fraction_theta_full 0.999
_diffrn_measured_fraction_theta_max 0.999
_diffrn_measurement_device_type 'Bruker SMART 1000'
_diffrn_measurement_method \w
_diffrn_radiation_monochromator graphite
_diffrn_radiation_source 'normal-focus sealed tube'
_diffrn_radiation_type MoK\a
_diffrn_radiation_wavelength 0.71073
_diffrn_reflns_av_R_equivalents 0.0616
_diffrn_reflns_av_sigmaI/netI 0.0484
_diffrn_reflns_limit_h_max 18
_diffrn_reflns_limit_h_min -18
_diffrn_reflns_limit_k_max 23
_diffrn_reflns_limit_k_min -23
_diffrn_reflns_limit_l_max 26
_diffrn_reflns_limit_l_min -26
_diffrn_reflns_number 28549
_diffrn_reflns_theta_full 26.37
_diffrn_reflns_theta_max 26.37
_diffrn_reflns_theta_min 1.78
_diffrn_standards_number 0
_exptl_absorpt_coefficient_mu 0.777
_exptl_absorpt_correction_T_max 0.9549
_exptl_absorpt_correction_T_min 0.7021
_exptl_absorpt_correction_type multi-scan
_exptl_absorpt_process_details 'SADABS 2.05 (Sheldrick, 2002)'
_exptl_crystal_colour red
_exptl_crystal_density_diffrn 1.645
_exptl_crystal_density_method 'not measured'
_exptl_crystal_description plate
_exptl_crystal_F_000 2948
_exptl_crystal_size_max 0.49
_exptl_crystal_size_mid 0.21
_exptl_crystal_size_min 0.06
_refine_diff_density_max 1.500
_refine_diff_density_min -1.600
_refine_diff_density_rms 0.111
_refine_ls_extinction_method none
_refine_ls_goodness_of_fit_ref 1.118
_refine_ls_hydrogen_treatment constr
_refine_ls_matrix_type full
_refine_ls_number_parameters 398
_refine_ls_number_reflns 5938
_refine_ls_number_restraints 6
_refine_ls_restrained_S_all 1.118
_refine_ls_R_factor_all 0.0816
_refine_ls_R_factor_gt 0.0683
_refine_ls_shift/su_max 0.000
_refine_ls_shift/su_mean 0.000
_refine_ls_structure_factor_coef Fsqd
_refine_ls_weighting_details 'calc w=1/[\s^2^(Fo^2^)+(0.0690P)^2^+81.0180P] where P=(Fo^2^+2Fc^2^)/3'
_refine_ls_weighting_scheme calc
_refine_ls_wR_factor_gt 0.1917
_refine_ls_wR_factor_ref 0.1998
_reflns_number_gt 5002
_reflns_number_total 5938
_reflns_threshold_expression I>2\s(I)
_cod_data_source_file ic040057c_2.cif
_cod_data_source_block mn1521
_cod_original_sg_symbol_H-M 'I 2/a'
_cod_original_formula_sum 'C24.50 H27.25 Cl2 Fe N7.75 O10'
_cod_database_code 4311473

loop_
_symmetry_equiv_pos_as_xyz
'x, y, z'
'-x+1/2, y, -z'
'x+1/2, y+1/2, z+1/2'
'-x+1, y+1/2, -z+1/2'
'-x, -y, -z'
'x-1/2, -y, z'
'-x+1/2, -y+1/2, -z+1/2'
'x, -y+1/2, z+1/2'

loop_
_atom_site_label
_atom_site_type_symbol
_atom_site_fract_x
_atom_site_fract_y
_atom_site_fract_z
_atom_site_U_iso_or_equiv
_atom_site_adp_type
_atom_site_occupancy
_atom_site_symmetry_multiplicity
_atom_site_calc_flag
_atom_site_refinement_flags
_atom_site_disorder_assembly
_atom_site_disorder_group
Fe1 Fe 0.52232(4) 0.16003(3) 0.16781(3) 0.01322(19) Uani 1 1 d . . .
O1 O 0.2716(2) 0.1336(2) 0.08892(18) 0.0253(8) Uani 1 1 d . . .
O2 O 0.6766(2) 0.14382(19) 0.25148(17) 0.0225(8) Uani 1 1 d . . .
N1 N 0.5568(3) 0.2534(2) 0.13210(19) 0.0162(8) Uani 1 1 d . . .
N2 N 0.4174(3) 0.1739(2) 0.11412(19) 0.0165(8) Uani 1 1 d . . .
N3 N 0.4604(3) 0.0697(2) 0.19289(18) 0.0147(8) Uani 1 1 d . . .
N4 N 0.5723(3) 0.0967(2) 0.10323(19) 0.0154(8) Uani 1 1 d . . .
N5 N 0.4528(3) 0.2042(2) 0.23516(18) 0.0156(8) Uani 1 1 d . . .
N6 N 0.6148(3) 0.1496(2) 0.21661(19) 0.0164(8) Uani 1 1 d . . .
C1 C 0.6350(3) 0.2899(3) 0.1481(2) 0.0198(10) Uani 1 1 d . . .
H1A H 0.6820 0.2661 0.1724 0.024 Uiso 1 1 calc R . .
C2 C 0.6480(4) 0.3607(3) 0.1300(3) 0.0252(11) Uani 1 1 d . . .
H2A H 0.7030 0.3855 0.1419 0.030 Uiso 1 1 calc R . .
C3 C 0.5795(4) 0.3952(3) 0.0942(3) 0.0281(12) Uani 1 1 d . . .
H3A H 0.5861 0.4446 0.0826 0.034 Uiso 1 1 calc R . .
C4 C 0.5007(4) 0.3571(3) 0.0753(3) 0.0271(12) Uani 1 1 d . . .
H4A H 0.4541 0.3796 0.0495 0.033 Uiso 1 1 calc R . .
C5 C 0.4912(3) 0.2858(3) 0.0947(2) 0.0195(10) Uani 1 1 d . . .
C6 C 0.4078(4) 0.2406(3) 0.0770(2) 0.0216(10) Uani 1 1 d . . .
H6A H 0.3524 0.2673 0.0896 0.026 Uiso 1 1 calc R . .
C7 C 0.3475(3) 0.1274(3) 0.1162(2) 0.0179(10) Uani 1 1 d . . .
C8 C 0.3711(3) 0.0613(3) 0.1558(2) 0.0166(10) Uani 1 1 d . . .
H8A H 0.3219 0.0528 0.1847 0.020 Uiso 1 1 calc R . .
H8B H 0.3743 0.0183 0.1283 0.020 Uiso 1 1 calc R . .
C9 C 0.5257(3) 0.0098(3) 0.1792(2) 0.0179(10) Uani 1 1 d . . .
H9A H 0.4936 -0.0375 0.1782 0.022 Uiso 1 1 calc R . .
H9B H 0.5758 0.0077 0.2120 0.022 Uiso 1 1 calc R . .
C10 C 0.5635(3) 0.0252(3) 0.1168(2) 0.0163(9) Uani 1 1 d . . .
C11 C 0.5924(3) -0.0283(3) 0.0775(2) 0.0212(10) Uani 1 1 d . . .
H11A H 0.5863 -0.0782 0.0876 0.025 Uiso 1 1 calc R . .
C12 C 0.6310(3) -0.0070(3) 0.0223(3) 0.0239(11) Uani 1 1 d . . .
H12A H 0.6526 -0.0425 -0.0054 0.029 Uiso 1 1 calc R . .
C13 C 0.6378(3) 0.0657(3) 0.0080(2) 0.0227(11) Uani 1 1 d . . .
H13A H 0.6623 0.0804 -0.0300 0.027 Uiso 1 1 calc R . .
C14 C 0.6085(3) 0.1171(3) 0.0498(2) 0.0195(10) Uani 1 1 d . . .
H14A H 0.6142 0.1672 0.0405 0.023 Uiso 1 1 calc R . .
C15 C 0.4464(3) 0.0767(3) 0.2610(2) 0.0177(10) Uani 1 1 d . . .
H15A H 0.5035 0.0646 0.2855 0.021 Uiso 1 1 calc R . .
H15B H 0.3980 0.0429 0.2731 0.021 Uiso 1 1 calc R . .
C16 C 0.4189(3) 0.1539(3) 0.2739(2) 0.0176(10) Uani 1 1 d . . .
C17 C 0.3657(4) 0.1744(3) 0.3221(2) 0.0235(11) Uani 1 1 d . . .
H17A H 0.3428 0.1388 0.3492 0.028 Uiso 1 1 calc R . .
C18 C 0.3459(4) 0.2468(3) 0.3306(3) 0.0249(11) Uani 1 1 d . . .
H18A H 0.3098 0.2615 0.3638 0.030 Uiso 1 1 calc R . .
C19 C 0.3795(4) 0.2980(3) 0.2901(3) 0.0226(11) Uani 1 1 d . . .
H19A H 0.3654 0.3479 0.2946 0.027 Uiso 1 1 calc R . .
C20 C 0.4337(3) 0.2750(3) 0.2433(2) 0.0188(10) Uani 1 1 d . . .
H20A H 0.4580 0.3100 0.2162 0.023 Uiso 1 1 calc R . .
C21 C 0.3984(4) 0.2267(4) 0.0073(3) 0.0353(14) Uani 1 1 d . . .
H21A H 0.3437 0.1973 -0.0025 0.053 Uiso 1 1 calc R . .
H21B H 0.4524 0.2006 -0.0057 0.053 Uiso 1 1 calc R . .
H21C H 0.3930 0.2730 -0.0149 0.053 Uiso 1 1 calc R . .
Cl1 Cl 0.18852(13) 0.03516(8) 0.32363(8) 0.0475(5) Uani 1 1 d . . .
O3 O 0.2087(3) 0.0385(3) 0.2600(3) 0.0532(14) Uani 1 1 d . A .
O4 O 0.2808(4) 0.0191(3) 0.3533(3) 0.0356(15) Uani 0.67 1 d P A 1
O5 O 0.1323(6) -0.0248(5) 0.3328(4) 0.047(2) Uani 0.67 1 d P A 1
O6 O 0.1606(5) 0.1018(4) 0.3428(3) 0.0353(15) Uani 0.67 1 d P A 1
O4B O 0.1960(12) 0.0931(9) 0.3763(8) 0.050(4) Uiso 0.33 1 d P A 2
O5B O 0.1546(13) -0.0296(11) 0.3551(9) 0.043(5) Uiso 0.33 1 d P A 2
O6B O 0.0750(10) 0.0637(8) 0.3092(7) 0.042(3) Uiso 0.33 1 d P A 2
Cl2 Cl 0.85631(8) 0.15001(6) 0.17039(6) 0.0198(3) Uani 1 1 d . . .
O7 O 0.7737(3) 0.1272(2) 0.13633(19) 0.0325(9) Uani 1 1 d . . .
O8 O 0.8763(3) 0.1020(2) 0.22243(18) 0.0284(9) Uani 1 1 d . . .
O9 O 0.8445(3) 0.2226(2) 0.1938(2) 0.0318(9) Uani 1 1 d . . .
O10 O 0.9308(3) 0.1487(2) 0.12899(18) 0.0256(8) Uani 1 1 d . . .
C22 C 1.1004(13) 0.6750(11) -0.0763(10) 0.040(5) Uiso 0.50 1 d PD B 1
C23 C 1.0276(7) 0.6197(6) -0.0738(5) 0.025(2) Uiso 0.50 1 d PD B 1
N7 N 0.9742(7) 0.5752(6) -0.0680(5) 0.038(2) Uiso 0.50 1 d PD B 1
C24 C 1.0829(12) 0.6763(9) -0.0856(7) 0.028(4) Uiso 0.50 1 d PD C 2
C25 C 1.1596(9) 0.7057(7) -0.0441(6) 0.039(3) Uiso 0.50 1 d PD C 2
N8 N 1.2171(8) 0.7330(7) -0.0149(6) 0.051(3) Uiso 0.50 1 d PD . 2
C26 C 0.7163 0.5015 -0.0094 0.081 Uiso 0.50 1 d P . 3
C27 C 0.7993 0.5469 -0.0205 0.080 Uiso 0.50 1 d P . 3
N9 N 0.8625 0.5817 -0.0305 0.149 Uiso 0.50 1 d P D 3
C28 C 0.7183 0.5006 -0.0083 0.050 Uiso 0.25 1 d P . 4
C29 C 0.7566 0.5704 -0.0159 0.051 Uiso 0.25 1 d P . 4
N10 N 0.7853 0.6291 -0.0158 0.088 Uiso 0.25 1 d P . 4

loop_
_atom_site_aniso_label
_atom_site_aniso_U_11
_atom_site_aniso_U_22
_atom_site_aniso_U_33
_atom_site_aniso_U_23
_atom_site_aniso_U_13
_atom_site_aniso_U_12
Fe1 0.0129(3) 0.0111(3) 0.0161(3) 0.0001(3) 0.0043(2) 0.0004(2)
O1 0.0199(19) 0.0227(19) 0.033(2) 0.0021(16) -0.0023(16) -0.0017(15)
O2 0.0195(18) 0.0223(18) 0.0254(19) -0.0012(15) -0.0008(15) 0.0031(14)
N1 0.018(2) 0.0141(19) 0.017(2) 0.0008(16) 0.0059(16) 0.0003(15)
N2 0.015(2) 0.0147(19) 0.020(2) 0.0026(16) 0.0037(16) 0.0009(15)
N3 0.018(2) 0.0119(18) 0.015(2) -0.0009(15) 0.0070(16) -0.0008(15)
N4 0.0123(19) 0.016(2) 0.018(2) -0.0013(16) 0.0044(15) 0.0016(15)
N5 0.017(2) 0.0154(19) 0.0149(19) 0.0003(15) 0.0045(15) 0.0002(15)
N6 0.017(2) 0.0135(19) 0.019(2) -0.0019(16) 0.0062(17) 0.0012(15)
C1 0.016(2) 0.021(2) 0.024(3) 0.000(2) 0.0062(19) -0.0017(19)
C2 0.029(3) 0.020(3) 0.027(3) -0.002(2) 0.005(2) -0.008(2)
C3 0.039(3) 0.017(2) 0.028(3) 0.006(2) 0.004(2) -0.007(2)
C4 0.033(3) 0.018(3) 0.030(3) 0.005(2) 0.002(2) -0.001(2)
C5 0.021(2) 0.017(2) 0.021(2) 0.0014(19) 0.0046(19) -0.0002(19)
C6 0.021(3) 0.018(2) 0.026(3) 0.005(2) 0.000(2) -0.003(2)
C7 0.017(2) 0.016(2) 0.021(2) -0.0044(19) 0.0037(19) -0.0002(18)
C8 0.016(2) 0.015(2) 0.019(2) -0.0030(18) 0.0050(19) -0.0021(18)
C9 0.020(2) 0.013(2) 0.022(2) -0.0006(18) 0.0071(19) 0.0014(18)
C10 0.013(2) 0.016(2) 0.020(2) -0.0007(19) 0.0001(18) 0.0011(18)
C11 0.020(2) 0.019(2) 0.026(3) -0.002(2) 0.002(2) 0.0023(19)
C12 0.019(3) 0.028(3) 0.025(3) -0.010(2) 0.006(2) 0.006(2)
C13 0.015(2) 0.035(3) 0.018(2) -0.003(2) 0.0028(19) 0.003(2)
C14 0.014(2) 0.023(3) 0.022(3) 0.002(2) 0.0017(19) -0.0009(19)
C15 0.024(3) 0.016(2) 0.015(2) 0.0016(18) 0.0087(19) -0.0025(19)
C16 0.019(2) 0.016(2) 0.019(2) -0.0023(19) 0.0060(19) -0.0001(18)
C17 0.023(3) 0.025(3) 0.023(3) -0.004(2) 0.009(2) -0.004(2)
C18 0.020(3) 0.032(3) 0.024(3) -0.010(2) 0.007(2) -0.001(2)
C19 0.023(3) 0.017(2) 0.029(3) -0.005(2) 0.006(2) 0.0016(19)
C20 0.019(2) 0.015(2) 0.023(3) -0.0036(19) 0.0039(19) 0.0008(18)
C21 0.037(3) 0.042(4) 0.027(3) 0.007(3) -0.003(3) -0.014(3)
Cl1 0.0648(11) 0.0254(8) 0.0497(10) 0.0091(7) -0.0207(8) -0.0147(7)
O3 0.038(3) 0.049(3) 0.075(4) -0.003(3) 0.028(3) -0.003(2)
O4 0.020(3) 0.023(3) 0.062(4) 0.018(3) -0.012(3) 0.002(2)
O5 0.045(5) 0.051(5) 0.044(5) 0.016(4) -0.011(4) -0.033(4)
O6 0.036(4) 0.036(4) 0.035(4) 0.004(3) 0.010(3) 0.018(3)
Cl2 0.0168(6) 0.0202(6) 0.0229(6) -0.0044(5) 0.0047(5) 0.0023(4)
O7 0.023(2) 0.046(3) 0.029(2) -0.0103(18) 0.0011(16) -0.0052(18)
O8 0.032(2) 0.028(2) 0.026(2) 0.0001(16) 0.0068(16) 0.0064(17)
O9 0.037(2) 0.023(2) 0.037(2) -0.0076(17) 0.0100(18) 0.0044(17)
O10 0.0205(19) 0.027(2) 0.030(2) -0.0028(16) 0.0096(15) 0.0028(15)

loop_
_atom_type_symbol
_atom_type_description
_atom_type_scat_dispersion_real
_atom_type_scat_dispersion_imag
_atom_type_scat_source
C C 0.0033 0.0016 'International Tables Vol C Tables 4.2.6.8 and 6.1.1.4'
H H 0.0000 0.0000 'International Tables Vol C Tables 4.2.6.8 and 6.1.1.4'
N N 0.0061 0.0033 'International Tables Vol C Tables 4.2.6.8 and 6.1.1.4'
O O 0.0106 0.0060 'International Tables Vol C Tables 4.2.6.8 and 6.1.1.4'
Cl Cl 0.1484 0.1585 'International Tables Vol C Tables 4.2.6.8 and 6.1.1.4'
Fe Fe 0.3463 0.8444 'International Tables Vol C Tables 4.2.6.8 and 6.1.1.4'

loop_
_geom_angle_atom_site_label_1
_geom_angle_atom_site_label_2
_geom_angle_atom_site_label_3
_geom_angle
_geom_angle_site_symmetry_1
_geom_angle_site_symmetry_3
_geom_angle_publ_flag
N6 Fe1 N2 178.49(19) . . ?
N6 Fe1 N1 97.30(19) . . ?
N2 Fe1 N1 82.06(17) . . ?
N6 Fe1 N4 92.94(18) . . ?
N2 Fe1 N4 88.51(17) . . ?
N1 Fe1 N4 97.42(17) . . ?
N6 Fe1 N3 95.77(18) . . ?
N2 Fe1 N3 84.83(17) . . ?
N1 Fe1 N3 166.82(17) . . ?
N4 Fe1 N3 83.61(16) . . ?
N6 Fe1 N5 91.29(18) . . ?
N2 Fe1 N5 87.40(17) . . ?
N1 Fe1 N5 94.55(16) . . ?
N4 Fe1 N5 166.69(17) . . ?
N3 Fe1 N5 83.41(16) . . ?
C5 N1 C1 119.5(4) . . ?
C5 N1 Fe1 115.3(3) . . ?
C1 N1 Fe1 124.7(3) . . ?
C7 N2 C6 120.3(4) . . ?
C7 N2 Fe1 119.5(3) . . ?
C6 N2 Fe1 119.7(3) . . ?
C15 N3 C9 112.3(4) . . ?
C15 N3 C8 111.3(4) . . ?
C9 N3 C8 111.5(4) . . ?
C15 N3 Fe1 106.5(3) . . ?
C9 N3 Fe1 105.0(3) . . ?
C8 N3 Fe1 109.9(3) . . ?
C14 N4 C10 120.0(4) . . ?
C14 N4 Fe1 127.7(3) . . ?
C10 N4 Fe1 112.2(3) . . ?
C20 N5 C16 119.6(4) . . ?
C20 N5 Fe1 127.5(3) . . ?
C16 N5 Fe1 112.8(3) . . ?
O2 N6 Fe1 177.6(4) . . ?
N1 C1 C2 121.8(5) . . ?
N1 C1 H1A 119.1 . . ?
C2 C1 H1A 119.1 . . ?
C1 C2 C3 118.9(5) . . ?
C1 C2 H2A 120.5 . . ?
C3 C2 H2A 120.5 . . ?
C2 C3 C4 119.6(5) . . ?
C2 C3 H3A 120.2 . . ?
C4 C3 H3A 120.2 . . ?
C5 C4 C3 119.0(5) . . ?
C5 C4 H4A 120.5 . . ?
C3 C4 H4A 120.5 . . ?
N1 C5 C4 121.0(5) . . ?
N1 C5 C6 116.4(4) . . ?
C4 C5 C6 122.6(5) . . ?
N2 C6 C5 105.8(4) . . ?
N2 C6 C21 113.2(5) . . ?
C5 C6 C21 111.6(4) . . ?
N2 C6 H6A 108.7 . . ?
C5 C6 H6A 108.7 . . ?
C21 C6 H6A 108.7 . . ?
O1 C7 N2 126.7(5) . . ?
O1 C7 C8 120.8(4) . . ?
N2 C7 C8 112.5(4) . . ?
N3 C8 C7 112.3(4) . . ?
N3 C8 H8A 109.1 . . ?
C7 C8 H8A 109.1 . . ?
N3 C8 H8B 109.1 . . ?
C7 C8 H8B 109.1 . . ?
H8A C8 H8B 107.9 . . ?
N3 C9 C10 107.8(4) . . ?
N3 C9 H9A 110.1 . . ?
C10 C9 H9A 110.1 . . ?
N3 C9 H9B 110.1 . . ?
C10 C9 H9B 110.1 . . ?
H9A C9 H9B 108.5 . . ?
N4 C10 C11 121.8(4) . . ?
N4 C10 C9 114.7(4) . . ?
C11 C10 C9 123.4(4) . . ?
C10 C11 C12 118.1(5) . . ?
C10 C11 H11A 121.0 . . ?
C12 C11 H11A 121.0 . . ?
C13 C12 C11 119.9(5) . . ?
C13 C12 H12A 120.0 . . ?
C11 C12 H12A 120.0 . . ?
C12 C13 C14 119.4(5) . . ?
C12 C13 H13A 120.3 . . ?
C14 C13 H13A 120.3 . . ?
N4 C14 C13 120.8(5) . . ?
N4 C14 H14A 119.6 . . ?
C13 C14 H14A 119.6 . . ?
N3 C15 C16 108.3(4) . . ?
N3 C15 H15A 110.0 . . ?
C16 C15 H15A 110.0 . . ?
N3 C15 H15B 110.0 . . ?
C16 C15 H15B 110.0 . . ?
H15A C15 H15B 108.4 . . ?
N5 C16 C17 121.0(5) . . ?
N5 C16 C15 114.8(4) . . ?
C17 C16 C15 124.2(4) . . ?
C18 C17 C16 119.6(5) . . ?
C18 C17 H17A 120.2 . . ?
C16 C17 H17A 120.2 . . ?
C17 C18 C19 119.2(5) . . ?
C17 C18 H18A 120.4 . . ?
C19 C18 H18A 120.4 . . ?
C20 C19 C18 119.1(5) . . ?
C20 C19 H19A 120.5 . . ?
C18 C19 H19A 120.5 . . ?
N5 C20 C19 121.5(5) . . ?
N5 C20 H20A 119.2 . . ?
C19 C20 H20A 119.2 . . ?
C6 C21 H21A 109.5 . . ?
C6 C21 H21B 109.5 . . ?
H21A C21 H21B 109.5 . . ?
C6 C21 H21C 109.5 . . ?
H21A C21 H21C 109.5 . . ?
H21B C21 H21C 109.5 . . ?
O6 Cl1 O5 118.6(5) . . ?
O6 Cl1 O3 109.6(4) . . ?
O5 Cl1 O3 109.1(4) . . ?
O6 Cl1 O5B 118.4(8) . . ?
O5 Cl1 O5B 22.8(7) . . ?
O3 Cl1 O5B 124.9(8) . . ?
O6 Cl1 O4 109.3(4) . . ?
O5 Cl1 O4 108.1(5) . . ?
O3 Cl1 O4 100.7(4) . . ?
O5B Cl1 O4 88.0(8) . . ?
O6 Cl1 O4B 34.2(6) . . ?
O5 Cl1 O4B 117.3(7) . . ?
O3 Cl1 O4B 131.5(7) . . ?
O5B Cl1 O4B 103.6(10) . . ?
O4 Cl1 O4B 78.5(7) . . ?
O6 Cl1 O6B 59.1(6) . . ?
O5 Cl1 O6B 72.6(6) . . ?
O3 Cl1 O6B 93.7(5) . . ?
O5B Cl1 O6B 89.0(9) . . ?
O4 Cl1 O6B 164.2(6) . . ?
O4B Cl1 O6B 87.1(8) . . ?
O7 Cl2 O8 110.0(3) . . ?
O7 Cl2 O9 109.5(3) . . ?
O8 Cl2 O9 108.8(2) . . ?
O7 Cl2 O10 109.0(2) . . ?
O8 Cl2 O10 109.7(2) . . ?
O9 Cl2 O10 109.8(2) . . ?
N7 C23 C22 175.3(14) . . ?
N8 C25 C24 174.8(15) . . ?
N9 C27 C26 178.5 . . ?
N10 C29 C28 172.8 . . ?

loop_
_geom_bond_atom_site_label_1
_geom_bond_atom_site_label_2
_geom_bond_distance
_geom_bond_site_symmetry_2
_geom_bond_publ_flag
Fe1 N6 1.678(4) . ?
Fe1 N2 1.888(4) . ?
Fe1 N1 1.961(4) . ?
Fe1 N4 1.983(4) . ?
Fe1 N3 1.985(4) . ?
Fe1 N5 1.988(4) . ?
O1 C7 1.234(6) . ?
O2 N6 1.147(5) . ?
N1 C5 1.356(7) . ?
N1 C1 1.356(6) . ?
N2 C7 1.339(6) . ?
N2 C6 1.467(6) . ?
N3 C15 1.492(6) . ?
N3 C9 1.501(6) . ?
N3 C8 1.503(6) . ?
N4 C14 1.344(6) . ?
N4 C10 1.358(6) . ?
N5 C20 1.350(6) . ?
N5 C16 1.357(6) . ?
C1 C2 1.377(7) . ?
C1 H1A 0.9500 . ?
C2 C3 1.384(8) . ?
C2 H2A 0.9500 . ?
C3 C4 1.393(8) . ?
C3 H3A 0.9500 . ?
C4 C5 1.388(7) . ?
C4 H4A 0.9500 . ?
C5 C6 1.511(7) . ?
C6 C21 1.516(8) . ?
C6 H6A 1.0000 . ?
C7 C8 1.514(7) . ?
C8 H8A 0.9900 . ?
C8 H8B 0.9900 . ?
C9 C10 1.506(7) . ?
C9 H9A 0.9900 . ?
C9 H9B 0.9900 . ?
C10 C11 1.379(7) . ?
C11 C12 1.397(7) . ?
C11 H11A 0.9500 . ?
C12 C13 1.378(8) . ?
C12 H12A 0.9500 . ?
C13 C14 1.389(7) . ?
C13 H13A 0.9500 . ?
C14 H14A 0.9500 . ?
C15 C16 1.509(7) . ?
C15 H15A 0.9900 . ?
C15 H15B 0.9900 . ?
C16 C17 1.383(7) . ?
C17 C18 1.380(8) . ?
C17 H17A 0.9500 . ?
C18 C19 1.391(8) . ?
C18 H18A 0.9500 . ?
C19 C20 1.381(7) . ?
C19 H19A 0.9500 . ?
C20 H20A 0.9500 . ?
C21 H21A 0.9800 . ?
C21 H21B 0.9800 . ?
C21 H21C 0.9800 . ?
Cl1 O6 1.366(6) . ?
Cl1 O5 1.400(7) . ?
Cl1 O3 1.414(6) . ?
Cl1 O5B 1.47(2) . ?
Cl1 O4 1.493(6) . ?
Cl1 O4B 1.554(17) . ?
Cl1 O6B 1.756(15) . ?
Cl2 O7 1.442(4) . ?
Cl2 O8 1.442(4) . ?
Cl2 O9 1.443(4) . ?
Cl2 O10 1.447(4) . ?
C22 C23 1.479(19) . ?
C23 N7 1.145(13) . ?
C24 C25 1.497(19) . ?
C25 N8 1.139(14) . ?
C26 C27 1.5073 . ?
C27 N9 1.1565 . ?
C28 C29 1.4175 . ?
C29 N10 1.1605 . ?
